data_2009854
loop_
_publ_author_name
'Buchanan, G. W.'
'Gerzain, M.'
'Bensimon, C.'

_publ_section_title
;
 1,4,7,10,13-Pentaoxacyclopentadecane (15-crown-5) sodium iodide
 complex, C~10~H~20~O~5~.NaI
;
_journal_issue 7
_journal_name_full 'Acta Crystallographica Section C'
_journal_page_first 1016
_journal_page_last 1019
_journal_paper_doi 10.1107/S0108270193014027
_journal_volume 50
_journal_year 1994
_chemical_formula_moiety 'C10 H20 Na O5,I'
_chemical_formula_sum 'C10 H20 I Na O5'
_chemical_formula_weight 370.16
_symmetry_cell_setting monoclinic
_symmetry_space_group_name_Hall '-P 2ybc'
_symmetry_space_group_name_H-M 'P 1 21/c 1'
_atom_type_scat_source IntTabIV
_cell_angle_alpha 90
_cell_angle_beta 101.294(17)
_cell_angle_gamma 90
_cell_formula_units_Z 4
_cell_length_a 9.872(2)
_cell_length_b 9.907(2)
_cell_length_c 15.407(2)
_cell_measurement_reflns_used 25
_cell_measurement_temperature 193
_cell_measurement_theta_max 25
_cell_measurement_theta_min 20
_cell_volume 1477.7(5)
_diffrn_measurement_device Rigaku
_diffrn_measurement_method \q/2\q
_diffrn_radiation_type MoK\a
_diffrn_radiation_wavelength 0.70930
_diffrn_reflns_av_R_equivalents 0.065
_diffrn_reflns_limit_h_max 11
_diffrn_reflns_limit_h_min -11
_diffrn_reflns_limit_k_max 11
_diffrn_reflns_limit_k_min 0
_diffrn_reflns_limit_l_max 18
_diffrn_reflns_limit_l_min 0
_diffrn_reflns_number 2772
_diffrn_reflns_theta_max 25
_diffrn_standards_decay_% 3.0
_diffrn_standards_interval_count 150
_diffrn_standards_number 3
_exptl_absorpt_coefficient_mu 2.22
_exptl_absorpt_correction_T_max 0.175
_exptl_absorpt_correction_T_min 0.139
_exptl_absorpt_correction_type empirical
_exptl_crystal_colour White
_exptl_crystal_density_diffrn 1.664
_exptl_crystal_description Cube
_exptl_crystal_size_max 0.2
_exptl_crystal_size_mid 0.2
_exptl_crystal_size_min 0.2
_refine_diff_density_max 1.970
_refine_diff_density_min -0.610
_refine_ls_extinction_coef 0.138
_refine_ls_extinction_method 'Larson (1970)'
_refine_ls_goodness_of_fit_obs 2.29
_refine_ls_hydrogen_treatment noref
_refine_ls_number_parameters 155
_refine_ls_number_reflns 1988
_refine_ls_R_factor_obs 0.037
_refine_ls_shift/esd_max 0.012
_refine_ls_structure_factor_coef F
_refine_ls_weighting_details 'w = 1/\s^2^(F~obs~)'
_refine_ls_weighting_scheme calc
_refine_ls_wR_factor_obs 0.052
_reflns_number_observed 1988
_reflns_number_total 2613
_reflns_observed_criterion >2.5\s(I~o~)
_cod_data_source_file cr1080.cif
_cod_data_source_block cr1080_structure_1_of_1
_cod_depositor_comments
;
The following automatic conversions were performed:

'_refine_ls_weighting_scheme' value 'w = 1/\s^2^(F~obs~)' was changed
to 'calc'. New tag '_refine_ls_weighting_details' was created. The
value of the new tag was set to 'w = 1/\s^2^(F~obs~)'.

Automatic conversion script
Id: cif_fix_values 3143 2015-03-26 13:38:13Z robertas 
;
_cod_original_cell_volume 1477.6(5)
_cod_original_sg_symbol_H-M 'P 21/c'
_cod_database_code 2009854

loop_
_atom_site_label
_atom_site_fract_x
_atom_site_fract_y
_atom_site_fract_z
I .24171(4) .99635(3) .10813(2)
Na .2513(2) .98425(18) .30726(13)
O1 .4338(4) .8289(3) .3634(2)
O2 .1553(4) .7735(4) .3438(3)
O3 .0704(4) 1.0234(3) .3921(3)
O4 .2125(4) 1.2223(4) .3270(3)
O5 .4651(4) 1.1010(4) .3726(3)
C1 .3926(6) .7211(6) .4155(4)
C2 .2564(6) .6686(5) .3623(4)
C3 .0732(6) .7871(6) .4095(4)
C4 -.0177(6) .9094(7) .3848(4)
C5 .0017(6) 1.1445(6) .3577(4)
C6 .1047(6) 1.2571(6) .3728(4)
C7 .3340(7) 1.3014(5) .3508(4)
C8 .4502(6) 1.2261(6) .3224(4)
C9 .5742(6) 1.0185(6) .3554(5)
C10 .5653(6) .8855(6) .4018(4)
H1A .473 .641 .427
H1B .383 .757 .482
H2A .218 .590 .399
H2B .275 .629 .301
H3A .011 .694 .411
H3B .136 .799 .475
H4A -.092 .916 .427
H4B -.074 .895 .316
H5A -.084 1.169 .390
H5B -.039 1.137 .286
H6A .140 1.270 .442
H6B .053 1.351 .345
H7A .319 1.396 .318
H7B .357 1.314 .421
H8A .546 1.283 .337
H8B .428 1.205 .251
H9A .564 1.007 .284
H9B .671 1.068 .382
H10A .575 .902 .468
H10B .645 .823 .385

loop_
_geom_angle_atom_site_label_1
_geom_angle_atom_site_label_2
_geom_angle_atom_site_label_3
_geom_angle
_geom_angle_publ_flag
I Na O1 105.12(11) yes
I Na O2 109.47(11) yes
I Na O3 130.52(12) yes
I Na O4 96.53(11) yes
I Na O5 104.44(11) yes
O1 Na O2 70.20(13) yes
O1 Na O3 119.03(15) yes
O1 Na O4 134.96(15) yes
O1 Na O5 68.16(13) yes
O2 Na O3 69.47(13) yes
O2 Na O4 137.56(15) yes
O2 Na O5 131.51(15) yes
O3 Na O4 68.12(13) yes
O3 Na O5 111.56(14) yes
O4 Na O5 68.39(13) yes
Na O1 C1 113.7(3) yes
Na O1 C10 117.0(3) yes
C1 O1 C10 113.1(4) yes
Na O2 C2 112.7(3) yes
Na O2 C3 113.0(3) yes
Na O3 C4 109.5(3) yes
Na O3 C5 106.2(3) yes
C4 O3 C5 113.6(4) yes
Na O4 C6 116.7(3) yes
Na O4 C7 115.1(3) yes
C6 O4 C7 114.4(4) yes
Na O5 C8 101.3(3) yes
Na O5 C9 106.1(3) yes
C8 O5 C9 113.2(4) yes
O1 C1 C2 105.6(4) yes
O2 C2 C1 111.5(4) yes
O2 C3 C4 106.9(5) yes
O3 C4 C3 107.1(4) yes
O3 C5 C6 108.0(5) yes
O4 C6 C5 107.0(5) yes
O4 C7 C8 107.7(4) yes
O5 C8 C7 105.8(4) yes
O5 C9 C10 107.4(5) yes
O1 C10 C9 106.2(5) yes
C2 O2 C3 113.6(4) yes

loop_
_geom_bond_atom_site_label_1
_geom_bond_atom_site_label_2
_geom_bond_distance
_geom_bond_publ_flag
Na I 3.053(2) yes
Na O1 2.398(4) yes
Na O2 2.405(4) yes
Na O3 2.442(4) yes
Na O4 2.418(4) yes
Na O5 2.444(4) yes
O1 C1 1.441(7) yes
O1 C10 1.432(7) yes
O2 C2 1.431(6) yes
O2 C3 1.422(7) yes
O3 C4 1.416(7) yes
O3 C5 1.429(7) yes
O4 C6 1.430(7) yes
O4 C7 1.420(7) yes
O5 C8 1.453(7) yes
O5 C9 1.418(7) yes
C1 C2 1.523(8) yes
C3 C4 1.512(9) yes
C5 C6 1.496(9) yes
C7 C8 1.504(9) yes
C9 C10 1.509(9) yes

loop_
_geom_torsion_atom_site_label_1
_geom_torsion_atom_site_label_2
_geom_torsion_atom_site_label_3
_geom_torsion_atom_site_label_4
_geom_torsion
_geom_torsion_publ_flag
I Na O1 C1 -126.6(3) yes
O2 Na O1 C1 -21.0(2) yes
O3 Na O1 C1 30.3(2) yes
O4 Na O1 C1 117.5(3) yes
O5 Na O1 C1 133.6(3) yes
I Na O2 C2 88.9(3) yes
O1 Na O2 C2 -10.7(2) yes
O3 Na O2 C2 -144.0(3) yes
O4 Na O2 C2 -146.7(3) yes
O5 Na O2 C2 -42.9(3) yes
I Na O3 C4 76.9(3) yes
O1 Na O3 C4 -73.2(3) yes
O2 Na O3 C4 -21.6(3) yes
O4 Na O3 C4 156.4(3) yes
O5 Na O3 C4 -149.4(3) yes
I Na O4 C6 128.8(3) yes
O1 Na O4 C6 -112.2(3) yes
O2 Na O4 C6 0.3(3) yes
O3 Na O4 C6 -2.5(3) yes
O5 Na O4 C6 -128.3(3) yes
I Na O5 C8 51.0(2) yes
O1 Na O5 C8 151.8(3) yes
O2 Na O5 C8 -175.5(3) yes
O3 Na O5 C8 -94.4(3) yes
O4 Na O5 C8 -40.3(3) yes
Na O1 C1 C2 46.7(3) yes
Na O1 C10 C9 -29.0(3) yes
Na O2 C2 C1 39.8(3) yes
Na O2 C3 C4 44.7(3) yes
Na O3 C4 C3 52.3(3) yes
Na O3 C5 C6 -61.9(3) yes
Na O4 C6 C5 -27.5(3) yes
Na O4 C7 C8 22.2(2) yes
Na O5 C8 C7 68.6(3) yes
Na O5 C9 C10 -62.3(3) yes
O1 C1 C2 O2 -57.1(3) yes
O3 C5 C6 O4 60.0(4) yes
O5 C9 C10 O1 61.2(4) yes
I Na O1 C10 98.6(3) yes
O2 Na O1 C10 -155.8(3) yes
O3 Na O1 C10 -104.6(3) yes
O4 Na O1 C10 -17.3(2) yes
O5 Na O1 C10 -1.2(2) yes
I Na O2 C3 -140.7(3) yes
O1 Na O2 C3 119.6(3) yes
O3 Na O2 C3 -13.6(2) yes
O4 Na O2 C3 -16.3(2) yes
O5 Na O2 C3 87.5(3) yes
I Na O3 C5 -46.1(3) yes
O1 Na O3 C5 163.8(3) yes
O2 Na O3 C5 -144.6(3) yes
O4 Na O3 C5 33.4(3) yes
O5 Na O3 C5 87.6(3) yes
I Na O4 C7 -93.1(3) yes
O1 Na O4 C7 26.0(3) yes
O2 Na O4 C7 138.5(3) yes
O3 Na O4 C7 135.7(3) yes
O5 Na O4 C7 9.9(3) yes
I Na O5 C9 -67.4(3) yes
O1 Na O5 C9 33.4(3) yes
O2 Na O5 C9 66.1(3) yes
O3 Na O5 C9 147.2(3) yes
O4 Na O5 C9 -158.7(4) yes
C10 O1 C1 C2 -176.7(6) yes
C1 O1 C10 C9 -164.2(6) yes
C3 O2 C2 C1 -90.2(5) yes
C2 O2 C3 C4 174.7(6) yes
C5 O3 C4 C3 170.8(6) yes
C4 O3 C5 C6 177.7(6) yes
C7 O4 C6 C5 -166.0(6) yes
C6 O4 C7 C8 161.3(6) yes
C9 O5 C8 C7 -178.3(6) yes
C8 O5 C9 C10 -172.5(6) yes
O2 C3 C4 O3 -65.4(4) yes
O4 C7 C8 O5 -62.5(4) yes
